data_4505786
loop_
_publ_author_name
'Saha, Manas K.'
'Ramanujam, Rathnakumar'
'Bernal, Ivan'
'Fronczek, Frank R.'

_publ_section_title
;
 The Phenomenon of Conglomerate Crystallization. Part 57. Control of the
 Crystallization Behavior by the Choice of the Counter Ion. Part 9. The
 Stereochemistry and Crystallization Architecture of [(3,2,3-tet)Co(N3)2]X
 (X = Cl(I), Br(II), I(III), NO3(IV), and PF6(V))
;
_journal_issue 3
_journal_name_full 'Crystal Growth &amp; Design'
_journal_page_first 205
_journal_paper_doi 10.1021/cg020003i
_journal_volume 2
_journal_year 2002
_chemical_compound_source 'synthesis as described'
_chemical_formula_moiety 'C8 H26 Cl1 Co1 N10 O2'
_chemical_formula_structural 'C8 H26 CL CO N10 O2'
_chemical_formula_sum 'C8 H26 Cl Co N10 O2'
_chemical_formula_weight 388.77
_chemical_name_systematic ?
_space_group_IT_number 61
_symmetry_cell_setting orthorhombic
_symmetry_Int_Tables_number 61
_symmetry_space_group_name_Hall '-P 2ac 2ab'
_symmetry_space_group_name_H-M 'P b c a'
_atom_sites_solution_hydrogens geom
_atom_sites_solution_primary direct
_atom_sites_solution_secondary difmap
_cell_angle_alpha 90
_cell_angle_beta 90
_cell_angle_gamma 90
_cell_formula_units_Z 8
_cell_length_a 12.3720(2)
_cell_length_b 15.8687(3)
_cell_length_c 16.8796(3)
_cell_measurement_reflns_used 0
_cell_measurement_temperature 120(2)
_cell_measurement_theta_max 0
_cell_measurement_theta_min 0
_cell_measurement_wavelength 0.71073
_cell_volume 3313.93(10)
_computing_molecular_graphics 'Ortep-3 for Windows (Farrugia, 1997)'
_computing_publication_material 'WinGX publication routines (Farrugia, 1999)'
_computing_structure_refinement 'SHELXL-97 (Sheldrick, 1997)'
_computing_structure_solution 'SHELXS-97 (Sheldrick, 1997)'
_diffrn_ambient_temperature 120(2)
_diffrn_measured_fraction_theta_full 0.999
_diffrn_measured_fraction_theta_max 0.999
_diffrn_radiation_monochromator graphite
_diffrn_radiation_probe x-ray
_diffrn_radiation_type MoK\a
_diffrn_radiation_wavelength 0.71073
_diffrn_reflns_av_unetI/netI 0.0426
_diffrn_reflns_limit_h_max 19
_diffrn_reflns_limit_h_min 0
_diffrn_reflns_limit_k_max 25
_diffrn_reflns_limit_k_min 0
_diffrn_reflns_limit_l_max 27
_diffrn_reflns_limit_l_min -27
_diffrn_reflns_number 13848
_diffrn_reflns_theta_full 34.95
_diffrn_reflns_theta_max 34.95
_diffrn_reflns_theta_min 2.84
_exptl_absorpt_coefficient_mu 1.221
_exptl_absorpt_correction_type none
_exptl_crystal_colour green
_exptl_crystal_density_diffrn 1.558
_exptl_crystal_density_method 'not measured'
_exptl_crystal_description block
_exptl_crystal_F_000 1632
_exptl_crystal_size_max 0.27
_exptl_crystal_size_mid 0.23
_exptl_crystal_size_min 0.2
_refine_diff_density_max 0.65
_refine_diff_density_min -0.87
_refine_diff_density_rms 0.166
_refine_ls_extinction_method none
_refine_ls_goodness_of_fit_ref 1.033
_refine_ls_hydrogen_treatment mixed
_refine_ls_matrix_type full
_refine_ls_number_parameters 287
_refine_ls_number_reflns 7268
_refine_ls_number_restraints 0
_refine_ls_restrained_S_all 1.033
_refine_ls_R_factor_all 0.0681
_refine_ls_R_factor_gt 0.0417
_refine_ls_shift/su_max 0.001
_refine_ls_shift/su_mean 0
_refine_ls_structure_factor_coef Fsqd
_refine_ls_weighting_details 'calc w=1/[\s^2^(Fo^2^)+(0.0558P)^2^+1.5692P] where P=(Fo^2^+2Fc^2^)/3'
_refine_ls_weighting_scheme calc
_refine_ls_wR_factor_gt 0.1043
_refine_ls_wR_factor_ref 0.1157
_reflns_number_gt 5189
_reflns_number_total 7268
_reflns_threshold_expression >2sigma(I)
_cod_data_source_file cg020003i_s5.cif
_cod_database_code 4505786

loop_
_symmetry_equiv_pos_as_xyz
'x, y, z'
'-x+1/2, -y, z+1/2'
'x+1/2, -y+1/2, -z'
'-x, y+1/2, -z+1/2'
'-x, -y, -z'
'x-1/2, y, -z-1/2'
'-x-1/2, y-1/2, z'
'x, -y-1/2, z-1/2'

loop_
_atom_site_label
_atom_site_type_symbol
_atom_site_fract_x
_atom_site_fract_y
_atom_site_fract_z
_atom_site_U_iso_or_equiv
_atom_site_adp_type
_atom_site_occupancy
_atom_site_symmetry_multiplicity
_atom_site_calc_flag
_atom_site_refinement_flags
_atom_site_disorder_assembly
_atom_site_disorder_group
C1 C 0.17887(14) 0.40606(11) 0.20301(11) 0.0236(3) Uani 1 1 d . . .
C2 C 0.19593(16) 0.43551(12) 0.11806(12) 0.0265(3) Uani 1 1 d . . .
C3 C 0.09778(15) 0.42064(12) 0.06649(12) 0.0259(3) Uani 1 1 d . . .
C4 C -0.02170(13) 0.32013(12) 0.00259(10) 0.0236(3) Uani 1 1 d . . .
C5 C -0.04195(14) 0.22707(13) -0.00526(10) 0.0232(3) Uani 1 1 d . . .
C6 C -0.03920(15) 0.09656(11) 0.07100(11) 0.0238(3) Uani 1 1 d . . .
C7 C -0.05055(15) 0.05557(12) 0.15167(11) 0.0251(3) Uani 1 1 d . . .
C8 C 0.04285(14) 0.07421(11) 0.20684(11) 0.0235(3) Uani 1 1 d . . .
Cl Cl 0.20486(3) 0.29296(3) -0.12078(2) 0.02432(9) Uani 1 1 d . . .
Co Co 0.068121(16) 0.249548(13) 0.140917(12) 0.01399(6) Uani 1 1 d . . .
N1 N 0.17454(11) 0.31274(9) 0.20702(8) 0.0184(2) Uani 1 1 d . . .
N2 N 0.07806(11) 0.33002(9) 0.05102(8) 0.0181(2) Uani 1 1 d . . .
N3 N -0.04066(11) 0.18990(9) 0.07577(8) 0.0185(2) Uani 1 1 d . . .
N4 N 0.04856(11) 0.16565(9) 0.22681(8) 0.0191(3) Uani 1 1 d . . .
N5 N 0.18636(10) 0.18374(9) 0.09239(8) 0.0189(3) Uani 1 1 d . . .
N6 N 0.26206(11) 0.16466(9) 0.13386(8) 0.0181(2) Uani 1 1 d . . .
N7 N 0.33567(12) 0.14525(10) 0.17191(10) 0.0274(3) Uani 1 1 d . . .
N8 N -0.05046(11) 0.31751(10) 0.18129(9) 0.0224(3) Uani 1 1 d . . .
N9 N -0.05754(10) 0.33377(9) 0.25048(9) 0.0195(3) Uani 1 1 d . . .
N10 N -0.06905(13) 0.35210(12) 0.31625(10) 0.0298(3) Uani 1 1 d . . .
O1 O 0.15004(18) 0.01007(14) 0.36981(14) 0.0620(5) Uani 1 1 d . . .
O2 O 0.20666(15) 0.39629(12) 0.43686(11) 0.0509(4) Uani 1 1 d . . .
H1 H 0.243(2) 0.2979(15) 0.1947(14) 0.035(6) Uiso 1 1 d . . .
H2 H 0.1630(19) 0.2986(14) 0.2566(14) 0.027(6) Uiso 1 1 d . . .
H3 H 0.2379(17) 0.4247(13) 0.2377(12) 0.023(5) Uiso 1 1 d . . .
H4 H 0.1097(19) 0.4251(14) 0.2245(13) 0.027(6) Uiso 1 1 d . . .
H5 H 0.2592(19) 0.4075(14) 0.0968(13) 0.023(5) Uiso 1 1 d . . .
H6 H 0.2164(18) 0.4918(14) 0.1202(13) 0.018(5) Uiso 1 1 d . . .
H7 H 0.035(2) 0.4446(15) 0.0913(15) 0.034(6) Uiso 1 1 d . . .
H8 H 0.110(2) 0.4479(15) 0.0167(16) 0.037(6) Uiso 1 1 d . . .
H9 H 0.1301(19) 0.3161(14) 0.0243(14) 0.027(6) Uiso 1 1 d . . .
H10 H -0.0817(17) 0.3489(14) 0.0300(13) 0.021(5) Uiso 1 1 d . . .
H11 H -0.0128(19) 0.3472(14) -0.0524(14) 0.029(6) Uiso 1 1 d . . .
H12 H -0.1095(19) 0.2144(15) -0.0318(14) 0.030(6) Uiso 1 1 d . . .
H13 H 0.0158(17) 0.1988(13) -0.0348(13) 0.020(5) Uiso 1 1 d . . .
H14 H -0.1021(19) 0.2016(14) 0.0982(12) 0.020(5) Uiso 1 1 d . . .
H15 H -0.1027(17) 0.0777(14) 0.0346(13) 0.024(5) Uiso 1 1 d . . .
H16 H 0.0278(19) 0.0812(14) 0.0455(13) 0.027(6) Uiso 1 1 d . . .
H17 H -0.053(2) -0.0049(17) 0.1425(15) 0.034(7) Uiso 1 1 d . . .
H18 H -0.1197(19) 0.0716(15) 0.1765(13) 0.027(6) Uiso 1 1 d . . .
H19 H 0.107(2) 0.0614(15) 0.1814(15) 0.035(6) Uiso 1 1 d . . .
H20 H 0.0332(18) 0.0411(14) 0.2561(14) 0.029(6) Uiso 1 1 d . . .
H21 H -0.011(2) 0.1749(14) 0.2512(14) 0.027(6) Uiso 1 1 d . . .
H22 H 0.096(2) 0.1698(15) 0.2647(15) 0.033(6) Uiso 1 1 d . . .

loop_
_atom_site_aniso_label
_atom_site_aniso_U_11
_atom_site_aniso_U_22
_atom_site_aniso_U_33
_atom_site_aniso_U_23
_atom_site_aniso_U_13
_atom_site_aniso_U_12
C1 0.0234(7) 0.0185(7) 0.0289(8) -0.0076(6) -0.0005(6) 0.0000(6)
C2 0.0276(8) 0.0168(7) 0.0350(9) 0.0020(7) -0.0020(7) -0.0039(7)
C3 0.0275(8) 0.0183(7) 0.0318(9) 0.0028(7) -0.0024(7) 0.0030(6)
C4 0.0194(7) 0.0306(9) 0.0208(7) 0.0029(7) -0.0035(6) 0.0030(6)
C5 0.0206(7) 0.0328(9) 0.0164(6) -0.0010(6) -0.0036(6) -0.0008(6)
C6 0.0243(7) 0.0223(8) 0.0250(8) -0.0061(6) -0.0024(6) -0.0040(6)
C7 0.0239(7) 0.0209(8) 0.0306(8) -0.0007(7) -0.0014(7) -0.0060(6)
C8 0.0217(7) 0.0206(8) 0.0283(8) 0.0036(6) -0.0006(6) -0.0017(6)
Cl 0.01755(16) 0.0357(2) 0.01975(16) 0.00035(15) -0.00119(13) 0.00147(15)
Co 0.01149(9) 0.01682(10) 0.01366(9) -0.00165(7) -0.00023(6) 0.00054(7)
N1 0.0176(5) 0.0193(6) 0.0183(6) -0.0030(5) -0.0009(5) -0.0016(5)
N2 0.0165(5) 0.0199(6) 0.0177(6) 0.0007(5) -0.0004(4) 0.0021(5)
N3 0.0147(5) 0.0235(7) 0.0173(5) -0.0023(5) -0.0013(4) -0.0011(5)
N4 0.0165(5) 0.0238(7) 0.0171(5) 0.0006(5) -0.0003(5) -0.0015(5)
N5 0.0156(5) 0.0229(7) 0.0182(5) -0.0021(5) 0.0001(4) 0.0027(5)
N6 0.0160(5) 0.0171(6) 0.0212(6) -0.0018(5) 0.0030(4) -0.0005(5)
N7 0.0215(6) 0.0294(8) 0.0312(8) -0.0036(6) -0.0042(6) 0.0060(6)
N8 0.0168(5) 0.0295(7) 0.0210(6) -0.0046(5) -0.0002(5) 0.0055(5)
N9 0.0140(5) 0.0201(6) 0.0243(6) -0.0012(5) 0.0030(5) 0.0006(5)
N10 0.0303(7) 0.0369(9) 0.0222(7) -0.0049(6) 0.0035(6) 0.0043(7)
O1 0.0577(12) 0.0547(12) 0.0737(14) 0.0082(11) -0.0139(11) -0.0048(10)
O2 0.0544(10) 0.0515(11) 0.0466(10) 0.0156(8) 0.0037(8) 0.0064(9)

loop_
_atom_type_symbol
_atom_type_description
_atom_type_scat_dispersion_real
_atom_type_scat_dispersion_imag
_atom_type_scat_source
C C 0.0033 0.0016 'International Tables Vol C Tables 4.2.6.8 and 6.1.1.4'
H H 0 0 'International Tables Vol C Tables 4.2.6.8 and 6.1.1.4'
Cl Cl 0.1484 0.1585 'International Tables Vol C Tables 4.2.6.8 and 6.1.1.4'
Co Co 0.3494 0.9721 'International Tables Vol C Tables 4.2.6.8 and 6.1.1.4'
N N 0.0061 0.0033 'International Tables Vol C Tables 4.2.6.8 and 6.1.1.4'
O O 0.0106 0.006 'International Tables Vol C Tables 4.2.6.8 and 6.1.1.4'

loop_
_geom_angle_atom_site_label_1
_geom_angle_atom_site_label_2
_geom_angle_atom_site_label_3
_geom_angle
_geom_angle_site_symmetry_1
_geom_angle_site_symmetry_3
N1 C1 C2 110.75(14) . .
N1 C1 H3 107.5(12) . .
C2 C1 H3 111.5(12) . .
N1 C1 H4 105.1(14) . .
C2 C1 H4 112.1(13) . .
H3 C1 H4 109.7(18) . .
C3 C2 C1 112.50(15) . .
C3 C2 H5 111.3(13) . .
C1 C2 H5 108.7(13) . .
C3 C2 H6 113.0(14) . .
C1 C2 H6 107.2(14) . .
H5 C2 H6 103.7(19) . .
N2 C3 C2 112.65(14) . .
N2 C3 H7 109.1(15) . .
C2 C3 H7 109.7(15) . .
N2 C3 H8 108.0(15) . .
C2 C3 H8 108.0(15) . .
H7 C3 H8 109(2) . .
N2 C4 C5 106.86(13) . .
N2 C4 H10 108.5(13) . .
C5 C4 H10 111.7(12) . .
N2 C4 H11 111.3(13) . .
C5 C4 H11 110.4(13) . .
H10 C4 H11 108.1(18) . .
N3 C5 C4 107.82(14) . .
N3 C5 H12 110.6(14) . .
C4 C5 H12 112.8(14) . .
N3 C5 H13 106.2(12) . .
C4 C5 H13 111.9(12) . .
H12 C5 H13 107.4(18) . .
N3 C6 C7 112.25(14) . .
N3 C6 H15 108.0(12) . .
C7 C6 H15 109.7(12) . .
N3 C6 H16 106.7(14) . .
C7 C6 H16 111.8(14) . .
H15 C6 H16 108.2(17) . .
C8 C7 C6 113.47(15) . .
C8 C7 H17 108.1(15) . .
C6 C7 H17 106.4(15) . .
C8 C7 H18 110.5(13) . .
C6 C7 H18 110.6(13) . .
H17 C7 H18 107(2) . .
N4 C8 C7 111.43(15) . .
N4 C8 H19 106.2(15) . .
C7 C8 H19 109.0(16) . .
N4 C8 H20 109.4(13) . .
C7 C8 H20 108.7(13) . .
H19 C8 H20 112(2) . .
N8 Co N5 175.95(6) . .
N8 Co N3 86.96(6) . .
N5 Co N3 91.17(6) . .
N8 Co N4 91.37(6) . .
N5 Co N4 92.21(6) . .
N3 Co N4 90.12(6) . .
N8 Co N2 87.59(6) . .
N5 Co N2 88.70(6) . .
N3 Co N2 85.71(6) . .
N4 Co N2 175.75(6) . .
N8 Co N1 91.33(6) . .
N5 Co N1 90.51(6) . .
N3 Co N1 178.18(6) . .
N4 Co N1 90.52(6) . .
N2 Co N1 93.62(6) . .
C1 N1 Co 119.99(11) . .
C1 N1 H1 102.4(15) . .
Co N1 H1 111.1(15) . .
C1 N1 H2 107.7(15) . .
Co N1 H2 107.3(15) . .
H1 N1 H2 108(2) . .
C3 N2 C4 109.61(13) . .
C3 N2 Co 119.95(11) . .
C4 N2 Co 107.47(10) . .
C3 N2 H9 103.3(16) . .
C4 N2 H9 108.8(16) . .
Co N2 H9 107.2(16) . .
C6 N3 C5 110.22(14) . .
C6 N3 Co 119.96(11) . .
C5 N3 Co 109.15(11) . .
C6 N3 H14 104.4(15) . .
C5 N3 H14 107.8(14) . .
Co N3 H14 104.5(14) . .
C8 N4 Co 119.58(11) . .
C8 N4 H21 103.6(15) . .
Co N4 H21 109.9(15) . .
C8 N4 H22 105.8(16) . .
Co N4 H22 113.8(16) . .
H21 N4 H22 102(2) . .
N6 N5 Co 117.81(11) . .
N7 N6 N5 178.21(17) . .
N9 N8 Co 121.06(12) . .
N10 N9 N8 176.37(17) . .

loop_
_geom_bond_atom_site_label_1
_geom_bond_atom_site_label_2
_geom_bond_distance
_geom_bond_site_symmetry_2
C1 N1 1.483(2) .
C1 C2 1.523(3) .
C1 H3 0.98(2) .
C1 H4 0.98(2) .
C2 C3 1.513(3) .
C2 H5 0.97(2) .
C2 H6 0.93(2) .
C3 N2 1.482(2) .
C3 H7 0.96(2) .
C3 H8 0.96(3) .
C4 N2 1.489(2) .
C4 C5 1.504(3) .
C4 H10 0.99(2) .
C4 H11 1.03(2) .
C5 N3 1.490(2) .
C5 H12 0.97(2) .
C5 H13 0.98(2) .
C6 N3 1.484(2) .
C6 C7 1.515(3) .
C6 H15 1.04(2) .
C6 H16 0.97(2) .
C7 C8 1.513(3) .
C7 H17 0.97(3) .
C7 H18 0.99(2) .
C8 N4 1.491(2) .
C8 H19 0.92(3) .
C8 H20 0.99(2) .
Co N8 1.9441(14) .
Co N5 1.9752(13) .
Co N3 1.9790(13) .
Co N4 1.9832(14) .
Co N2 1.9871(14) .
Co N1 1.9960(13) .
N1 H1 0.91(3) .
N1 H2 0.88(2) .
N2 H9 0.82(2) .
N3 H14 0.87(2) .
N4 H21 0.86(3) .
N4 H22 0.87(3) .
N5 N6 1.2079(19) .
N6 N7 1.156(2) .
N8 N9 1.199(2) .
N9 N10 1.156(2) .
